data_4333575
loop_
_publ_author_name
'Sang Ho Lim'
'Jennifer C. Schmitt'
'Jason Shearer'
'Jianhua Jia'
'Marilyn M. Olmstead'
'James C. Fettinger'
'Alan L. Balch'

_publ_section_title
;
 Crystallographic and Computational Studies of Luminescent, Binuclear
 Gold(I) Complexes, AuI2(Ph2P(CH2)nPPh2)2I2 (n= 3-6)
;
_journal_name_full 'Inorganic Chemistry'
_journal_page_first 823
_journal_page_last 831
_journal_paper_doi 10.1021/ic301954n
_journal_volume 52
_journal_year 2013
_chemical_formula_moiety 'C60 H64 Au2 I2 P4'
_chemical_formula_sum 'C60 H64 Au2 I2 P4'
_chemical_formula_weight 1556.73
_chemical_name_common Au2(dpp-hexane)2I2
_chemical_name_systematic
; 
 ? 
;
_space_group_IT_number 2
_symmetry_cell_setting triclinic
_symmetry_space_group_name_Hall '-P 1'
_symmetry_space_group_name_H-M 'P -1'
_atom_sites_solution_hydrogens geom
_atom_sites_solution_primary direct
_atom_sites_solution_secondary difmap
_audit_creation_method SHELXL-97
_cell_angle_alpha 101.425(5)
_cell_angle_beta 93.982(5)
_cell_angle_gamma 100.789(5)
_cell_formula_units_Z 1
_cell_length_a 9.984(2)
_cell_length_b 11.648(2)
_cell_length_c 12.673(2)
_cell_measurement_reflns_used 7064
_cell_measurement_temperature 90(2)
_cell_measurement_theta_max 27.50
_cell_measurement_theta_min 2.18
_cell_volume 1410.3(4)
_computing_cell_refinement SAINT
_computing_data_collection 'SMART 5.054 (Bruker, 2003)'
_computing_data_reduction 'SAINT 6.45A (Bruker, 2003)'
_computing_molecular_graphics 'SHELXTL 5.1, XP (Sheldrick, 1994)'
_computing_publication_material 'SHELXS-97 (Sheldrick, 2008)'
_computing_structure_refinement 'SHELXL-97 (Sheldrick, 2008)'
_computing_structure_solution 'SHELXS-97 (Sheldrick, 2008)'
_diffrn_ambient_temperature 90(2)
_diffrn_detector_area_resol_mean 8.3
_diffrn_measured_fraction_theta_full 0.996
_diffrn_measured_fraction_theta_max 0.996
_diffrn_measurement_device_type 'Bruker SMART 1000'
_diffrn_measurement_method \w
_diffrn_radiation_monochromator graphite
_diffrn_radiation_source 'fine-focus sealed tube'
_diffrn_radiation_type MoK\a
_diffrn_radiation_wavelength 0.71073
_diffrn_reflns_av_R_equivalents 0.0208
_diffrn_reflns_av_sigmaI/netI 0.0213
_diffrn_reflns_limit_h_max 12
_diffrn_reflns_limit_h_min -12
_diffrn_reflns_limit_k_max 15
_diffrn_reflns_limit_k_min -15
_diffrn_reflns_limit_l_max 16
_diffrn_reflns_limit_l_min -16
_diffrn_reflns_number 18212
_diffrn_reflns_theta_full 27.51
_diffrn_reflns_theta_max 27.51
_diffrn_reflns_theta_min 1.65
_exptl_absorpt_coefficient_mu 6.440
_exptl_absorpt_correction_T_max 0.165
_exptl_absorpt_correction_T_min 0.100
_exptl_absorpt_correction_type multi-scan
_exptl_absorpt_process_details 'SADABS 2.10 (Sheldrick, 2003)'
_exptl_crystal_colour colorless
_exptl_crystal_density_diffrn 1.833
_exptl_crystal_description block
_exptl_crystal_F_000 748
_exptl_crystal_size_max 0.38
_exptl_crystal_size_mid 0.33
_exptl_crystal_size_min 0.28
_refine_diff_density_max 0.446
_refine_diff_density_min -0.524
_refine_diff_density_rms 0.074
_refine_ls_extinction_method none
_refine_ls_goodness_of_fit_ref 1.047
_refine_ls_hydrogen_treatment constr
_refine_ls_matrix_type full
_refine_ls_number_parameters 307
_refine_ls_number_reflns 6463
_refine_ls_number_restraints 0
_refine_ls_restrained_S_all 1.047
_refine_ls_R_factor_all 0.0147
_refine_ls_R_factor_gt 0.0140
_refine_ls_shift/su_max 0.002
_refine_ls_shift/su_mean 0.000
_refine_ls_structure_factor_coef Fsqd
_refine_ls_weighting_details 'calc w=1/[\s^2^(Fo^2^)+(0.0103P)^2^+0.8729P] where P=(Fo^2^+2Fc^2^)/3'
_refine_ls_weighting_scheme calc
_refine_ls_wR_factor_gt 0.0332
_refine_ls_wR_factor_ref 0.0334
_reflns_number_gt 6287
_reflns_number_total 6463
_reflns_threshold_expression >2sigma(I)
_cod_data_source_file ic301954n_si_001_4.cif
_cod_data_source_block jj76c
_cod_database_code 4333575

loop_
_symmetry_equiv_pos_as_xyz
'x, y, z'
'-x, -y, -z'

loop_
_atom_site_label
_atom_site_type_symbol
_atom_site_fract_x
_atom_site_fract_y
_atom_site_fract_z
_atom_site_U_iso_or_equiv
_atom_site_adp_type
_atom_site_occupancy
_atom_site_symmetry_multiplicity
_atom_site_calc_flag
_atom_site_refinement_flags
Au1 Au 0.474621(7) 0.357600(6) 0.305113(5) 0.01221(3) Uani 1 1 d .
I1 I 0.640821(13) 0.581968(11) 0.398996(11) 0.01993(3) Uani 1 1 d .
P1 P 0.63468(5) 0.23466(4) 0.28044(4) 0.01159(9) Uani 1 1 d .
P2 P 0.24836(5) 0.33280(4) 0.23879(4) 0.01143(9) Uani 1 1 d .
C1 C 0.58049(19) 0.08468(17) 0.30247(15) 0.0142(4) Uani 1 1 d .
C2 C 0.4518(2) 0.05331(18) 0.33608(16) 0.0170(4) Uani 1 1 d .
H2 H 0.3913 0.1077 0.3408 0.020 Uiso 1 1 calc R
C3 C 0.4109(2) -0.05732(19) 0.36286(18) 0.0223(4) Uani 1 1 d .
H3 H 0.3226 -0.0781 0.3857 0.027 Uiso 1 1 calc R
C4 C 0.4979(2) -0.13697(19) 0.35641(18) 0.0230(4) Uani 1 1 d .
H4 H 0.4699 -0.2121 0.3753 0.028 Uiso 1 1 calc R
C5 C 0.6262(2) -0.10716(19) 0.3223(2) 0.0266(5) Uani 1 1 d .
H5 H 0.6859 -0.1622 0.3172 0.032 Uiso 1 1 calc R
C6 C 0.6678(2) 0.00318(19) 0.29550(18) 0.0220(4) Uani 1 1 d .
H6 H 0.7560 0.0233 0.2723 0.026 Uiso 1 1 calc R
C7 C 0.67471(19) 0.22219(18) 0.14105(15) 0.0151(4) Uani 1 1 d .
C8 C 0.7166(2) 0.32951(19) 0.10750(16) 0.0178(4) Uani 1 1 d .
H8 H 0.7312 0.4034 0.1588 0.021 Uiso 1 1 calc R
C9 C 0.7369(2) 0.3293(2) 0.00025(17) 0.0241(5) Uani 1 1 d .
H9 H 0.7651 0.4026 -0.0218 0.029 Uiso 1 1 calc R
C10 C 0.7160(2) 0.2218(2) -0.07441(18) 0.0289(5) Uani 1 1 d .
H10 H 0.7294 0.2213 -0.1480 0.035 Uiso 1 1 calc R
C11 C 0.6758(2) 0.1154(2) -0.04231(18) 0.0311(5) Uani 1 1 d .
H11 H 0.6621 0.0418 -0.0939 0.037 Uiso 1 1 calc R
C12 C 0.6549(2) 0.1149(2) 0.06548(18) 0.0248(5) Uani 1 1 d .
H12 H 0.6272 0.0412 0.0870 0.030 Uiso 1 1 calc R
C13 C 0.80084(18) 0.28872(17) 0.36237(15) 0.0131(4) Uani 1 1 d .
H13A H 0.8629 0.2335 0.3397 0.016 Uiso 1 1 calc R
H13B H 0.8429 0.3687 0.3510 0.016 Uiso 1 1 calc R
C14 C 0.78305(19) 0.29665(18) 0.48219(15) 0.0145(4) Uani 1 1 d .
H14A H 0.7206 0.3517 0.5041 0.017 Uiso 1 1 calc R
H14B H 0.7399 0.2166 0.4928 0.017 Uiso 1 1 calc R
C15 C 0.91859(19) 0.34088(17) 0.55434(15) 0.0145(4) Uani 1 1 d .
H15A H 0.9631 0.4196 0.5416 0.017 Uiso 1 1 calc R
H15B H 0.9798 0.2843 0.5337 0.017 Uiso 1 1 calc R
C16 C 0.0972(2) 0.64660(18) 0.32544(15) 0.0157(4) Uani 1 1 d .
H16A H 0.1332 0.7269 0.3119 0.019 Uiso 1 1 calc R
H16B H 0.0053 0.6165 0.2840 0.019 Uiso 1 1 calc R
C17 C 0.1920(2) 0.56302(17) 0.28201(15) 0.0149(4) Uani 1 1 d .
H17A H 0.1968 0.5612 0.2040 0.018 Uiso 1 1 calc R
H17B H 0.2856 0.5950 0.3200 0.018 Uiso 1 1 calc R
C18 C 0.14253(19) 0.43572(17) 0.29726(15) 0.0134(4) Uani 1 1 d .
H18A H 0.0468 0.4058 0.2632 0.016 Uiso 1 1 calc R
H18B H 0.1430 0.4372 0.3757 0.016 Uiso 1 1 calc R
C19 C 0.2304(2) 0.33267(17) 0.09500(15) 0.0151(4) Uani 1 1 d .
C20 C 0.1042(2) 0.33269(18) 0.03990(16) 0.0165(4) Uani 1 1 d .
H20 H 0.0246 0.3299 0.0771 0.020 Uiso 1 1 calc R
C21 C 0.0949(2) 0.33672(19) -0.06900(16) 0.0188(4) Uani 1 1 d .
H21 H 0.0090 0.3372 -0.1059 0.023 Uiso 1 1 calc R
C22 C 0.2101(2) 0.34009(19) -0.12444(16) 0.0208(4) Uani 1 1 d .
H22 H 0.2028 0.3426 -0.1990 0.025 Uiso 1 1 calc R
C23 C 0.3350(2) 0.3397(2) -0.07112(18) 0.0284(5) Uani 1 1 d .
H23 H 0.4141 0.3418 -0.1089 0.034 Uiso 1 1 calc R
C24 C 0.3452(2) 0.3363(2) 0.03848(17) 0.0251(5) Uani 1 1 d .
H24 H 0.4317 0.3364 0.0750 0.030 Uiso 1 1 calc R
C25 C 0.15120(19) 0.18805(17) 0.25141(16) 0.0148(4) Uani 1 1 d .
C26 C 0.1426(2) 0.16701(19) 0.35565(17) 0.0204(4) Uani 1 1 d .
H26 H 0.1816 0.2291 0.4166 0.024 Uiso 1 1 calc R
C27 C 0.0775(2) 0.0560(2) 0.37101(19) 0.0242(5) Uani 1 1 d .
H27 H 0.0723 0.0428 0.4423 0.029 Uiso 1 1 calc R
C28 C 0.0204(2) -0.0351(2) 0.2831(2) 0.0261(5) Uani 1 1 d .
H28 H -0.0234 -0.1110 0.2937 0.031 Uiso 1 1 calc R
C29 C 0.0276(3) -0.0147(2) 0.1804(2) 0.0355(6) Uani 1 1 d .
H29 H -0.0122 -0.0770 0.1199 0.043 Uiso 1 1 calc R
C30 C 0.0920(3) 0.0955(2) 0.16392(19) 0.0291(5) Uani 1 1 d .
H30 H 0.0958 0.1080 0.0923 0.035 Uiso 1 1 calc R

loop_
_atom_site_aniso_label
_atom_site_aniso_U_11
_atom_site_aniso_U_22
_atom_site_aniso_U_33
_atom_site_aniso_U_23
_atom_site_aniso_U_13
_atom_site_aniso_U_12
Au1 0.01056(4) 0.01418(4) 0.01219(4) 0.00443(3) 0.00039(2) 0.00194(3)
I1 0.02188(7) 0.01254(6) 0.02287(7) 0.00397(5) -0.00269(5) -0.00100(5)
P1 0.0110(2) 0.0120(2) 0.0117(2) 0.00353(17) 0.00122(17) 0.00115(18)
P2 0.0108(2) 0.0129(2) 0.0106(2) 0.00227(17) 0.00108(17) 0.00251(18)
C1 0.0164(9) 0.0120(9) 0.0134(9) 0.0029(7) 0.0006(7) 0.0009(7)
C2 0.0158(9) 0.0163(10) 0.0192(10) 0.0056(8) 0.0005(7) 0.0027(8)
C3 0.0195(10) 0.0223(11) 0.0256(11) 0.0100(9) 0.0033(8) 0.0003(8)
C4 0.0287(11) 0.0128(10) 0.0252(11) 0.0052(8) -0.0008(9) -0.0011(8)
C5 0.0307(12) 0.0137(10) 0.0372(13) 0.0071(9) 0.0035(10) 0.0072(9)
C6 0.0210(10) 0.0166(10) 0.0305(12) 0.0073(9) 0.0076(9) 0.0051(8)
C7 0.0099(8) 0.0208(10) 0.0143(9) 0.0032(8) 0.0013(7) 0.0027(7)
C8 0.0162(9) 0.0222(10) 0.0158(9) 0.0061(8) 0.0030(7) 0.0032(8)
C9 0.0205(10) 0.0332(12) 0.0201(10) 0.0113(9) 0.0049(8) 0.0022(9)
C10 0.0220(11) 0.0465(15) 0.0135(10) 0.0054(10) 0.0039(8) -0.0039(10)
C11 0.0328(13) 0.0339(13) 0.0171(11) -0.0068(9) 0.0057(9) -0.0046(10)
C12 0.0264(11) 0.0231(11) 0.0203(10) 0.0002(9) 0.0053(9) -0.0026(9)
C13 0.0106(8) 0.0155(9) 0.0138(9) 0.0056(7) 0.0014(7) 0.0019(7)
C14 0.0123(9) 0.0177(9) 0.0127(9) 0.0040(7) 0.0008(7) 0.0010(7)
C15 0.0139(9) 0.0155(9) 0.0140(9) 0.0018(7) 0.0003(7) 0.0049(7)
C16 0.0189(9) 0.0156(9) 0.0132(9) 0.0029(7) -0.0008(7) 0.0059(8)
C17 0.0186(9) 0.0141(9) 0.0119(9) 0.0033(7) 0.0037(7) 0.0018(7)
C18 0.0137(9) 0.0146(9) 0.0132(9) 0.0040(7) 0.0030(7) 0.0043(7)
C19 0.0163(9) 0.0160(9) 0.0127(9) 0.0027(7) 0.0007(7) 0.0029(7)
C20 0.0129(9) 0.0196(10) 0.0162(9) 0.0044(8) 0.0011(7) 0.0012(7)
C21 0.0177(10) 0.0210(10) 0.0164(10) 0.0049(8) -0.0027(8) 0.0018(8)
C22 0.0249(11) 0.0250(11) 0.0113(9) 0.0039(8) 0.0007(8) 0.0026(9)
C23 0.0220(11) 0.0487(15) 0.0176(10) 0.0088(10) 0.0076(8) 0.0108(10)
C24 0.0168(10) 0.0441(14) 0.0164(10) 0.0073(9) 0.0016(8) 0.0107(9)
C25 0.0106(8) 0.0135(9) 0.0196(9) 0.0015(7) 0.0011(7) 0.0036(7)
C26 0.0184(10) 0.0203(10) 0.0199(10) 0.0018(8) 0.0056(8) -0.0007(8)
C27 0.0209(10) 0.0256(11) 0.0280(11) 0.0100(9) 0.0112(9) 0.0021(9)
C28 0.0196(10) 0.0160(10) 0.0433(14) 0.0090(10) 0.0035(9) 0.0022(8)
C29 0.0493(16) 0.0134(11) 0.0355(14) -0.0001(9) -0.0118(12) -0.0028(10)
C30 0.0438(14) 0.0171(11) 0.0217(11) 0.0019(9) -0.0061(10) -0.0001(10)

loop_
_atom_type_symbol
_atom_type_description
_atom_type_scat_dispersion_real
_atom_type_scat_dispersion_imag
_atom_type_scat_source
C C 0.0033 0.0016 'International Tables Vol C Tables 4.2.6.8 and 6.1.1.4'
H H 0.0000 0.0000 'International Tables Vol C Tables 4.2.6.8 and 6.1.1.4'
P P 0.1023 0.0942 'International Tables Vol C Tables 4.2.6.8 and 6.1.1.4'
I I -0.4742 1.8119 'International Tables Vol C Tables 4.2.6.8 and 6.1.1.4'
Au Au -2.0133 8.8022 'International Tables Vol C Tables 4.2.6.8 and 6.1.1.4'

loop_
_geom_angle_atom_site_label_1
_geom_angle_atom_site_label_2
_geom_angle_atom_site_label_3
_geom_angle
_geom_angle_site_symmetry_1
_geom_angle_site_symmetry_3
P2 Au1 P1 133.042(19) . .
P2 Au1 I1 123.086(15) . .
P1 Au1 I1 102.311(19) . .
C1 P1 C7 107.95(9) . .
C1 P1 C13 103.45(9) . .
C7 P1 C13 104.61(9) . .
C1 P1 Au1 116.02(7) . .
C7 P1 Au1 107.01(6) . .
C13 P1 Au1 116.98(6) . .
C19 P2 C25 105.77(9) . .
C19 P2 C18 104.19(9) . .
C25 P2 C18 102.53(9) . .
C19 P2 Au1 111.41(6) . .
C25 P2 Au1 110.60(6) . .
C18 P2 Au1 121.02(6) . .
C2 C1 C6 118.94(18) . .
C2 C1 P1 118.59(15) . .
C6 C1 P1 122.26(15) . .
C1 C2 C3 120.38(19) . .
C1 C2 H2 119.8 . .
C3 C2 H2 119.8 . .
C4 C3 C2 120.4(2) . .
C4 C3 H3 119.8 . .
C2 C3 H3 119.8 . .
C3 C4 C5 119.9(2) . .
C3 C4 H4 120.1 . .
C5 C4 H4 120.1 . .
C4 C5 C6 120.1(2) . .
C4 C5 H5 119.9 . .
C6 C5 H5 119.9 . .
C5 C6 C1 120.4(2) . .
C5 C6 H6 119.8 . .
C1 C6 H6 119.8 . .
C12 C7 C8 118.96(18) . .
C12 C7 P1 124.17(16) . .
C8 C7 P1 116.63(15) . .
C9 C8 C7 120.8(2) . .
C9 C8 H8 119.6 . .
C7 C8 H8 119.6 . .
C10 C9 C8 119.7(2) . .
C10 C9 H9 120.1 . .
C8 C9 H9 120.1 . .
C11 C10 C9 120.1(2) . .
C11 C10 H10 119.9 . .
C9 C10 H10 119.9 . .
C10 C11 C12 120.5(2) . .
C10 C11 H11 119.7 . .
C12 C11 H11 119.7 . .
C7 C12 C11 119.9(2) . .
C7 C12 H12 120.1 . .
C11 C12 H12 120.1 . .
C14 C13 P1 110.16(13) . .
C14 C13 H13A 109.6 . .
P1 C13 H13A 109.6 . .
C14 C13 H13B 109.6 . .
P1 C13 H13B 109.6 . .
H13A C13 H13B 108.1 . .
C15 C14 C13 112.42(15) . .
C15 C14 H14A 109.1 . .
C13 C14 H14A 109.1 . .
C15 C14 H14B 109.1 . .
C13 C14 H14B 109.1 . .
H14A C14 H14B 107.9 . .
C14 C15 C16 113.35(16) . 2_666
C14 C15 H15A 108.9 . .
C16 C15 H15A 108.9 2_666 .
C14 C15 H15B 108.9 . .
C16 C15 H15B 108.9 2_666 .
H15A C15 H15B 107.7 . .
C15 C16 C17 114.81(16) 2_666 .
C15 C16 H16A 108.6 2_666 .
C17 C16 H16A 108.6 . .
C15 C16 H16B 108.6 2_666 .
C17 C16 H16B 108.6 . .
H16A C16 H16B 107.5 . .
C18 C17 C16 112.26(16) . .
C18 C17 H17A 109.2 . .
C16 C17 H17A 109.2 . .
C18 C17 H17B 109.2 . .
C16 C17 H17B 109.2 . .
H17A C17 H17B 107.9 . .
C17 C18 P2 112.88(13) . .
C17 C18 H18A 109.0 . .
P2 C18 H18A 109.0 . .
C17 C18 H18B 109.0 . .
P2 C18 H18B 109.0 . .
H18A C18 H18B 107.8 . .
C24 C19 C20 118.76(18) . .
C24 C19 P2 119.65(15) . .
C20 C19 P2 121.56(15) . .
C21 C20 C19 120.10(18) . .
C21 C20 H20 119.9 . .
C19 C20 H20 119.9 . .
C22 C21 C20 120.59(18) . .
C22 C21 H21 119.7 . .
C20 C21 H21 119.7 . .
C23 C22 C21 119.88(19) . .
C23 C22 H22 120.1 . .
C21 C22 H22 120.1 . .
C22 C23 C24 119.9(2) . .
C22 C23 H23 120.1 . .
C24 C23 H23 120.1 . .
C19 C24 C23 120.82(19) . .
C19 C24 H24 119.6 . .
C23 C24 H24 119.6 . .
C30 C25 C26 118.22(19) . .
C30 C25 P2 124.19(17) . .
C26 C25 P2 117.49(15) . .
C27 C26 C25 120.6(2) . .
C27 C26 H26 119.7 . .
C25 C26 H26 119.7 . .
C28 C27 C26 120.4(2) . .
C28 C27 H27 119.8 . .
C26 C27 H27 119.8 . .
C29 C28 C27 119.4(2) . .
C29 C28 H28 120.3 . .
C27 C28 H28 120.3 . .
C28 C29 C30 120.9(2) . .
C28 C29 H29 119.6 . .
C30 C29 H29 119.6 . .
C29 C30 C25 120.6(2) . .
C29 C30 H30 119.7 . .
C25 C30 H30 119.7 . .

loop_
_geom_bond_atom_site_label_1
_geom_bond_atom_site_label_2
_geom_bond_distance
_geom_bond_site_symmetry_2
Au1 P2 2.2997(6) .
Au1 P1 2.3347(6) .
Au1 I1 2.8052(4) .
P1 C1 1.812(2) .
P1 C7 1.822(2) .
P1 C13 1.8269(19) .
P2 C19 1.818(2) .
P2 C25 1.824(2) .
P2 C18 1.8258(19) .
C1 C2 1.389(3) .
C1 C6 1.399(3) .
C2 C3 1.392(3) .
C2 H2 0.9500 .
C3 C4 1.380(3) .
C3 H3 0.9500 .
C4 C5 1.385(3) .
C4 H4 0.9500 .
C5 C6 1.390(3) .
C5 H5 0.9500 .
C6 H6 0.9500 .
C7 C12 1.388(3) .
C7 C8 1.399(3) .
C8 C9 1.388(3) .
C8 H8 0.9500 .
C9 C10 1.382(3) .
C9 H9 0.9500 .
C10 C11 1.378(4) .
C10 H10 0.9500 .
C11 C12 1.397(3) .
C11 H11 0.9500 .
C12 H12 0.9500 .
C13 C14 1.528(3) .
C13 H13A 0.9900 .
C13 H13B 0.9900 .
C14 C15 1.521(3) .
C14 H14A 0.9900 .
C14 H14B 0.9900 .
C15 C16 1.524(3) 2_666
C15 H15A 0.9900 .
C15 H15B 0.9900 .
C16 C15 1.523(3) 2_666
C16 C17 1.533(3) .
C16 H16A 0.9900 .
C16 H16B 0.9900 .
C17 C18 1.527(3) .
C17 H17A 0.9900 .
C17 H17B 0.9900 .
C18 H18A 0.9900 .
C18 H18B 0.9900 .
C19 C24 1.392(3) .
C19 C20 1.398(3) .
C20 C21 1.387(3) .
C20 H20 0.9500 .
C21 C22 1.387(3) .
C21 H21 0.9500 .
C22 C23 1.378(3) .
C22 H22 0.9500 .
C23 C24 1.395(3) .
C23 H23 0.9500 .
C24 H24 0.9500 .
C25 C30 1.392(3) .
C25 C26 1.396(3) .
C26 C27 1.391(3) .
C26 H26 0.9500 .
C27 C28 1.381(3) .
C27 H27 0.9500 .
C28 C29 1.372(4) .
C28 H28 0.9500 .
C29 C30 1.387(3) .
C29 H29 0.9500 .
C30 H30 0.9500 .
